data_2022306
loop_
_publ_author_name
'Niu, Xiang-Long'
'Wei, Lin'
'Liu, Jian-Cheng'
'Jia, Wan-He'
'Ma, Jian-Ping'
'Wang, Lei'
'Wang, Jian-Cheng'
'Dong, Yu-Bin'

_publ_section_title
;
 Syntheses and structures of three macrocyclic supramolecular complexes
 and one Zn^II^-containing coordination polymer generated from a
 semi-rigid multidentate N-containing ligand
;
_journal_coeditor_code OP3008
_journal_issue 1
_journal_name_full 'Acta Crystallographica Section C'
_journal_page_first 29
_journal_page_last 39
_journal_paper_doi 10.1107/S2053229620016083
_journal_volume 77
_journal_year 2021
_chemical_formula_iupac '[Zn I2 (C12 H10 N6)], C H Cl3'
_chemical_formula_moiety 'C12 H10 I2 N6 Zn, C H Cl3'
_chemical_formula_sum 'C13 H11 Cl3 I2 N6 Zn'
_chemical_formula_weight 676.80
_chemical_name_systematic
'<i>catena</i>-Poly[[[diiodidozinc(II)]-\m-4-{2-[(pyridin-3-yl)methyl]-2<i>H</i>-tetrazol-5-yl}pyridine] chloroform monosolvate]'
_space_group_IT_number 2
_space_group_name_Hall '-P 1'
_space_group_name_H-M_alt 'P -1'
_symmetry_cell_setting triclinic
_symmetry_space_group_name_H-M 'P -1'
_atom_sites_solution_hydrogens geom
_audit_creation_method SHELXL-97
_cell_angle_alpha 69.430(14)
_cell_angle_beta 65.912(18)
_cell_angle_gamma 65.912(18)
_cell_formula_units_Z 2
_cell_length_a 9.804(13)
_cell_length_b 11.350(14)
_cell_length_c 11.350(14)
_cell_measurement_reflns_used 2745
_cell_measurement_temperature 298(2)
_cell_measurement_theta_max 20.624
_cell_measurement_theta_min 2.341
_cell_volume 1026(2)
_computing_cell_refinement
;
APEX2 (Bruker, 2012)
;
_computing_data_collection
;
APEX2 (Bruker, 2012)
;
_computing_data_reduction
;
SAINT (Bruker, 2012)
;
_computing_publication_material
;
SHELXL2018 (Sheldrick, 2015b)
;
_computing_structure_refinement
;
SHELXL2018 (Sheldrick, 2015b)
;
_computing_structure_solution
;
SHELXT (Sheldrick, 2015a)
;
_diffrn_ambient_temperature 298(2)
_diffrn_measured_fraction_theta_full 0.985
_diffrn_measured_fraction_theta_max 0.985
_diffrn_measurement_device_type 'Bruker APEXII CCD area detector'
_diffrn_measurement_method 'phi and omega scans'
_diffrn_radiation_monochromator graphite
_diffrn_radiation_source 'fine-focus sealed tube'
_diffrn_radiation_type MoK\a
_diffrn_radiation_wavelength 0.71073
_diffrn_reflns_av_R_equivalents 0.1284
_diffrn_reflns_av_unetI/netI 0.1317
_diffrn_reflns_limit_h_max 11
_diffrn_reflns_limit_h_min -11
_diffrn_reflns_limit_k_max 13
_diffrn_reflns_limit_k_min -13
_diffrn_reflns_limit_l_max 8
_diffrn_reflns_limit_l_min -13
_diffrn_reflns_number 5299
_diffrn_reflns_theta_full 25.049
_diffrn_reflns_theta_max 25.049
_diffrn_reflns_theta_min 2.016
_exptl_absorpt_coefficient_mu 4.604
_exptl_absorpt_correction_T_max 0.6312
_exptl_absorpt_correction_T_min 0.4908
_exptl_absorpt_correction_type multi-scan
_exptl_absorpt_process_details
;
(SADABS; Bruker, 2012)
;
_exptl_crystal_colour yellow
_exptl_crystal_density_diffrn 2.190
_exptl_crystal_density_method 'not measured'
_exptl_crystal_description block
_exptl_crystal_F_000 636
_exptl_crystal_size_max 0.18
_exptl_crystal_size_mid 0.15
_exptl_crystal_size_min 0.11
_refine_diff_density_max 2.403
_refine_diff_density_min -1.890
_refine_ls_extinction_method none
_refine_ls_goodness_of_fit_ref 1.228
_refine_ls_hydrogen_treatment constr
_refine_ls_matrix_type full
_refine_ls_number_parameters 239
_refine_ls_number_reflns 3598
_refine_ls_number_restraints 48
_refine_ls_restrained_S_all 1.234
_refine_ls_R_factor_all 0.1638
_refine_ls_R_factor_gt 0.1308
_refine_ls_shift/su_max 0.000
_refine_ls_shift/su_mean 0.000
_refine_ls_structure_factor_coef Fsqd
_refine_ls_weighting_details 'w=1/[\s^2^(Fo^2^)+(0.1720P)^2^] where P=(Fo^2^+2Fc^2^)/3'
_refine_ls_weighting_scheme calc
_refine_ls_wR_factor_gt 0.3222
_refine_ls_wR_factor_ref 0.3469
_reflns_number_gt 2424
_reflns_number_total 3598
_reflns_threshold_expression 'I > 2\s(I)'
_cod_data_source_file op3008sup1.cif
_cod_data_source_block IV
_cod_database_code 2022306

loop_
_symmetry_equiv_pos_as_xyz
'x, y, z'
'-x, -y, -z'

loop_
_atom_site_type_symbol
_atom_site_label
_atom_site_fract_x
_atom_site_fract_y
_atom_site_fract_z
_atom_site_U_iso_or_equiv
_atom_site_adp_type
_atom_site_calc_flag
_atom_site_occupancy
_atom_site_disorder_assembly
_atom_site_disorder_group
Zn Zn1 0.5841(2) 1.3610(2) 0.3270(2) 0.0439(7) Uani d 1 . .
Cl Cl1 0.3622(15) 0.1386(14) 0.269(2) 0.147(5) Uani d 0.764(11) A 1
Cl Cl2 0.1101(13) 0.0460(13) 0.3467(18) 0.142(5) Uani d 0.764(11) A 1
Cl Cl3 0.3996(17) -0.0835(12) 0.1804(15) 0.142(5) Uani d 0.764(11) A 1
Cl Cl1' 0.340(6) 0.093(5) 0.375(4) 0.147(5) Uani d 0.236(11) A 2
Cl Cl2' 0.181(5) -0.008(4) 0.289(5) 0.142(5) Uani d 0.236(11) A 2
Cl Cl3' 0.366(5) 0.158(3) 0.104(4) 0.142(5) Uani d 0.236(11) A 2
I I1 0.50273(18) 1.56525(14) 0.15560(15) 0.0610(6) Uani d 1 . .
I I2 0.38647(17) 1.29240(15) 0.53999(15) 0.0613(6) Uani d 1 . .
N N1 0.9929(17) 0.7202(15) 0.1936(16) 0.045(4) Uani d 1 . .
N N2 1.0322(19) 0.6287(18) 0.1281(18) 0.051(4) Uani d 1 . .
N N3 0.973(3) 0.681(2) 0.0283(19) 0.070(6) Uani d 1 . .
N N4 0.896(3) 0.8072(18) 0.025(2) 0.074(6) Uani d 1 . .
N N5 0.7640(17) 0.3705(16) 0.3650(15) 0.043(4) Uani d 1 . .
N N6 0.6984(18) 1.1970(16) 0.2453(17) 0.048(4) Uani d 1 . .
C C1 0.904(2) 0.8281(19) 0.1330(19) 0.044(4) Uani d 1 . .
C C2 1.108(2) 0.4935(18) 0.171(2) 0.050(5) Uani d 1 . .
H H2A 1.195411 0.484101 0.196510 0.060 Uiso calc 1 . .
H H2B 1.149015 0.449294 0.098640 0.060 Uiso calc 1 . .
C C3 0.870(3) 0.4163(18) 0.268(2) 0.050(5) Uani d 1 . .
H H3 0.862289 0.441904 0.182900 0.060 Uiso calc 1 . .
C C4 0.9953(19) 0.4286(19) 0.287(2) 0.043(4) Uani d 1 . .
C C5 1.008(2) 0.389(2) 0.410(3) 0.058(6) Uani d 1 . .
H H5 1.092389 0.394268 0.424452 0.070 Uiso calc 1 . .
C C6 0.902(3) 0.342(2) 0.509(2) 0.061(6) Uani d 1 . .
H H6 0.911978 0.314510 0.593672 0.073 Uiso calc 1 . .
C C7 0.775(3) 0.3338(18) 0.492(2) 0.056(5) Uani d 1 . .
H H7 0.698048 0.303990 0.564855 0.067 Uiso calc 1 . .
C C8 0.708(3) 1.190(2) 0.128(2) 0.063(6) Uani d 1 . .
H H8 0.667647 1.265823 0.070595 0.075 Uiso calc 1 . .
C C9 0.778(2) 1.0711(19) 0.089(2) 0.051(5) Uani d 1 . .
H H9 0.781346 1.070513 0.006349 0.061 Uiso calc 1 . .
C C10 0.842(2) 0.9558(16) 0.164(2) 0.044(4) Uani d 1 . .
C C11 0.837(3) 0.962(2) 0.287(2) 0.059(6) Uani d 1 . .
H H11 0.884030 0.887863 0.342255 0.071 Uiso calc 1 . .
C C12 0.760(3) 1.082(2) 0.322(2) 0.055(5) Uani d 1 . .
H H12 0.749025 1.083913 0.406926 0.066 Uiso calc 1 . .
C C13 0.2770(18) 0.0662(17) 0.219(2) 0.134(9) Uani d 0.764(11) A 1
H H13 0.246658 0.126195 0.140874 0.161 Uiso calc 0.764(11) A 1
C C13' 0.247(4) 0.120(4) 0.263(4) 0.134(9) Uani d 0.236(11) A 2
H H13' 0.154749 0.198219 0.276621 0.161 Uiso calc 0.236(11) A 2

loop_
_atom_site_aniso_label
_atom_site_aniso_U_11
_atom_site_aniso_U_22
_atom_site_aniso_U_33
_atom_site_aniso_U_12
_atom_site_aniso_U_13
_atom_site_aniso_U_23
Zn1 0.0411(13) 0.0429(13) 0.0629(15) -0.0105(9) -0.0277(11) -0.0178(10)
Cl1 0.099(7) 0.109(8) 0.249(13) -0.034(6) -0.055(9) -0.054(9)
Cl2 0.092(8) 0.099(8) 0.230(12) -0.035(6) -0.042(8) -0.033(8)
Cl3 0.146(9) 0.088(7) 0.182(11) 0.014(6) -0.071(8) -0.055(7)
Cl1' 0.099(7) 0.109(8) 0.249(13) -0.034(6) -0.055(9) -0.054(9)
Cl2' 0.092(8) 0.099(8) 0.230(12) -0.035(6) -0.042(8) -0.033(8)
Cl3' 0.146(9) 0.088(7) 0.182(11) 0.014(6) -0.071(8) -0.055(7)
I1 0.0720(11) 0.0535(9) 0.0682(10) -0.0097(7) -0.0450(8) -0.0095(7)
I2 0.0468(9) 0.0624(10) 0.0735(11) -0.0154(6) -0.0160(7) -0.0188(7)
N1 0.034(9) 0.042(9) 0.063(10) -0.005(6) -0.021(8) -0.017(7)
N2 0.041(10) 0.063(11) 0.061(11) -0.023(8) -0.004(8) -0.033(9)
N3 0.104(17) 0.076(15) 0.059(12) -0.052(13) -0.029(11) -0.013(10)
N4 0.118(18) 0.038(11) 0.101(16) -0.033(11) -0.064(14) -0.009(10)
N5 0.029(8) 0.056(10) 0.058(10) -0.022(7) -0.019(7) -0.013(8)
N6 0.046(10) 0.050(10) 0.062(10) -0.011(7) -0.029(8) -0.020(8)
C1 0.047(12) 0.046(11) 0.050(11) -0.014(8) -0.016(9) -0.023(9)
C2 0.028(10) 0.037(10) 0.083(15) -0.010(7) 0.003(9) -0.037(10)
C3 0.070(14) 0.032(10) 0.071(13) -0.012(9) -0.041(11) -0.018(9)
C4 0.018(9) 0.060(12) 0.057(12) -0.001(7) -0.011(8) -0.033(9)
C5 0.029(11) 0.056(13) 0.094(18) 0.011(9) -0.021(11) -0.048(12)
C6 0.075(17) 0.061(14) 0.047(12) -0.006(11) -0.016(11) -0.035(10)
C7 0.068(15) 0.033(11) 0.083(16) -0.011(9) -0.043(12) -0.014(10)
C8 0.084(17) 0.064(14) 0.055(13) -0.051(13) -0.025(12) 0.010(11)
C9 0.062(13) 0.040(11) 0.065(13) -0.018(9) -0.031(11) -0.013(9)
C10 0.035(10) 0.021(9) 0.072(13) 0.011(7) -0.027(9) -0.019(8)
C11 0.085(16) 0.038(11) 0.065(14) 0.000(10) -0.055(12) -0.010(9)
C12 0.066(14) 0.051(13) 0.062(13) -0.009(10) -0.034(11) -0.022(10)
C13 0.107(12) 0.083(12) 0.218(15) -0.023(11) -0.053(12) -0.043(12)
C13' 0.107(12) 0.083(12) 0.218(15) -0.023(11) -0.053(12) -0.043(12)

loop_
_atom_type_symbol
_atom_type_description
_atom_type_scat_dispersion_real
_atom_type_scat_dispersion_imag
_atom_type_scat_source
C C 0.0033 0.0016 'International Tables Vol C Tables 4.2.6.8 and 6.1.1.4'
H H 0.0000 0.0000 'International Tables Vol C Tables 4.2.6.8 and 6.1.1.4'
N N 0.0061 0.0033 'International Tables Vol C Tables 4.2.6.8 and 6.1.1.4'
Cl Cl 0.1484 0.1585 'International Tables Vol C Tables 4.2.6.8 and 6.1.1.4'
Zn Zn 0.2839 1.4301 'International Tables Vol C Tables 4.2.6.8 and 6.1.1.4'
I I -0.4742 1.8119 'International Tables Vol C Tables 4.2.6.8 and 6.1.1.4'

loop_
_geom_angle_atom_site_label_1
_geom_angle_atom_site_label_2
_geom_angle_atom_site_label_3
_geom_angle_site_symmetry_1
_geom_angle_site_symmetry_3
_geom_angle
_geom_angle_publ_flag
N5 Zn1 N6 1_565 . 99.7(6) ?
N5 Zn1 I2 1_565 . 109.9(5) ?
N6 Zn1 I2 . . 105.0(5) ?
N5 Zn1 I1 1_565 . 108.5(4) ?
N6 Zn1 I1 . . 110.4(5) ?
I2 Zn1 I1 . . 121.28(12) ?
N2 N1 C1 . . 104.6(17) ?
N3 N2 N1 . . 110.0(18) ?
N3 N2 C2 . . 125.7(18) ?
N1 N2 C2 . . 123.7(19) ?
N4 N3 N2 . . 109.5(18) ?
N3 N4 C1 . . 104.3(19) ?
C3 N5 C7 . . 118.7(16) ?
C3 N5 Zn1 . 1_545 118.6(13) ?
C7 N5 Zn1 . 1_545 122.6(12) ?
C8 N6 C12 . . 115.7(18) ?
C8 N6 Zn1 . . 127.0(15) ?
C12 N6 Zn1 . . 117.2(14) ?
N1 C1 N4 . . 111.2(17) ?
N1 C1 C10 . . 124.7(18) ?
N4 C1 C10 . . 123.5(19) ?
N2 C2 C4 . . 111.0(15) ?
N5 C3 C4 . . 121.8(19) ?
C5 C4 C3 . . 119.3(19) ?
C5 C4 C2 . . 121.5(19) ?
C3 C4 C2 . . 119.1(19) ?
C6 C5 C4 . . 119(2) ?
C5 C6 C7 . . 122(2) ?
C6 C7 N5 . . 119(2) ?
N6 C8 C9 . . 121(2) ?
C10 C9 C8 . . 124(2) ?
C9 C10 C11 . . 116.1(17) ?
C9 C10 C1 . . 126(2) ?
C11 C10 C1 . . 118.1(17) ?
C12 C11 C10 . . 117.3(18) ?
N6 C12 C11 . . 126(2) ?
Cl3 C13 Cl2 . . 110.1(11) ?
Cl3 C13 Cl1 . . 112.9(11) ?
Cl2 C13 Cl1 . . 107.0(10) ?
Cl2' C13' Cl3' . . 112.6(14) ?
Cl2' C13' Cl1' . . 112.4(14) ?
Cl3' C13' Cl1' . . 110.7(14) ?

loop_
_geom_bond_atom_site_label_1
_geom_bond_atom_site_label_2
_geom_bond_site_symmetry_2
_geom_bond_distance
_geom_bond_publ_flag
Zn1 N5 1_565 2.030(14) ?
Zn1 N6 . 2.059(16) ?
Zn1 I2 . 2.508(3) ?
Zn1 I1 . 2.526(3) ?
Cl1 C13 . 1.724(10) ?
Cl2 C13 . 1.723(10) ?
Cl3 C13 . 1.717(10) ?
Cl1' C13' . 1.718(10) ?
Cl2' C13' . 1.716(10) ?
Cl3' C13' . 1.718(10) ?
N1 N2 . 1.33(2) ?
N1 C1 . 1.33(2) ?
N2 N3 . 1.33(3) ?
N2 C2 . 1.41(3) ?
N3 N4 . 1.32(3) ?
N4 C1 . 1.37(3) ?
N5 C3 . 1.29(3) ?
N5 C7 . 1.39(3) ?
N6 C8 . 1.33(3) ?
N6 C12 . 1.35(3) ?
C1 C10 . 1.44(2) ?
C2 C4 . 1.51(3) ?
C3 C4 . 1.40(3) ?
C4 C5 . 1.35(3) ?
C5 C6 . 1.30(3) ?
C6 C7 . 1.38(3) ?
C8 C9 . 1.37(3) ?
C9 C10 . 1.35(3) ?
C10 C11 . 1.40(3) ?
C11 C12 . 1.37(3) ?

loop_
_geom_hbond_atom_site_label_D
_geom_hbond_atom_site_label_H
_geom_hbond_atom_site_label_A
_geom_hbond_site_symmetry_A
_geom_hbond_distance_DH
_geom_hbond_distance_HA
_geom_hbond_distance_DA
_geom_hbond_angle_DHA
_geom_hbond_publ_flag
C6 H6 N1^iii^ 2_766 0.93 2.75 3.64(2) 160 yes
C13 H13 N4^iv^ 2_665 0.98 2.57 3.45(3) 150 yes
C13 Cl1 Cg1 . 1.714(9) 3.559(16) 4.799(16) 127 yes

_cod_database_fobs_code 2022306
